data_7009679
loop_
_publ_author_name
'Fei, Bao-Li'
'Sun, Wei-Yin'
'Zhang, Yan-An'
'Yu, Kai-Bei'
'Tang, Wen-Xia'

_publ_section_title
;
 Synthesis and crystal structure of an infinite one-dimensional chain
 containing a poly-metallocage of MnII with
 4,4'-bis(imidazol-1-ylmethyl)biphenyl
;
_journal_issue 14
_journal_name_full 'Journal of the Chemical Society, Dalton Transactions'
_journal_page_first 2345
_journal_paper_doi 10.1039/b002692l
_journal_year 2000
_chemical_formula_sum 'C10 H10 Cl N2 O4'
_chemical_formula_weight 257.65
_chemical_name_systematic
; 
 ? 
;
_space_group_IT_number 14
_symmetry_cell_setting monoclinic
_symmetry_space_group_name_Hall '-P 2ybc'
_symmetry_space_group_name_H-M 'P 1 21/c 1'
_atom_sites_solution_hydrogens geom
_atom_sites_solution_primary direct
_atom_sites_solution_secondary difmap
_audit_creation_method SHELXL-97
_cell_angle_alpha 90.00
_cell_angle_beta 97.210(10)
_cell_angle_gamma 90.00
_cell_formula_units_Z 4
_cell_length_a 4.8950(10)
_cell_length_b 15.164(2)
_cell_length_c 14.904(2)
_cell_measurement_reflns_used 31
_cell_measurement_temperature 288(2)
_cell_measurement_theta_max 15.05
_cell_measurement_theta_min 2.76
_cell_volume 1097.5(3)
_computing_cell_refinement 'Siemens XSCANS'
_computing_data_collection 'Siemens XSCANS'
_computing_data_reduction 'Siemens SHELXTL'
_computing_molecular_graphics 'Siemens SHELXTL'
_computing_publication_material 'Siemens SHELXTL'
_computing_structure_refinement 'SHELXL-97 (Sheldrick, 1997)'
_computing_structure_solution 'SHELXS-97 (Sheldrick, 1990)'
_diffrn_ambient_temperature 288(2)
_diffrn_measured_fraction_theta_full 0.999
_diffrn_measured_fraction_theta_max 0.999
_diffrn_measurement_device_type 'Siemens P4'
_diffrn_measurement_method '\w scans'
_diffrn_radiation_monochromator graphite
_diffrn_radiation_source 'normal-focus sealed tube'
_diffrn_radiation_type MoK\a
_diffrn_radiation_wavelength 0.71073
_diffrn_reflns_av_R_equivalents 0.0137
_diffrn_reflns_av_sigmaI/netI 0.0471
_diffrn_reflns_limit_h_max 5
_diffrn_reflns_limit_h_min 0
_diffrn_reflns_limit_k_max 18
_diffrn_reflns_limit_k_min 0
_diffrn_reflns_limit_l_max 17
_diffrn_reflns_limit_l_min -17
_diffrn_reflns_number 2341
_diffrn_reflns_theta_full 25.00
_diffrn_reflns_theta_max 25.00
_diffrn_reflns_theta_min 1.92
_diffrn_standards_decay_% 2.03
_diffrn_standards_interval_count 97
_diffrn_standards_number 3
_exptl_absorpt_coefficient_mu 0.353
_exptl_absorpt_correction_T_max 0.8879
_exptl_absorpt_correction_T_min 0.8688
_exptl_absorpt_correction_type empirical
_exptl_crystal_density_diffrn 1.559
_exptl_crystal_density_method 'not measured'
_exptl_crystal_F_000 532
_exptl_crystal_size_max 0.56
_exptl_crystal_size_mid 0.18
_exptl_crystal_size_min 0.16
_refine_diff_density_max 0.918
_refine_diff_density_min -0.544
_refine_diff_density_rms 0.082
_refine_ls_extinction_method none
_refine_ls_goodness_of_fit_ref 1.038
_refine_ls_hydrogen_treatment mixed
_refine_ls_matrix_type full
_refine_ls_number_parameters 158
_refine_ls_number_reflns 1928
_refine_ls_number_restraints 0
_refine_ls_restrained_S_all 1.038
_refine_ls_R_factor_all 0.1144
_refine_ls_R_factor_gt 0.0777
_refine_ls_shift/su_max 0.001
_refine_ls_shift/su_mean 0.000
_refine_ls_structure_factor_coef Fsqd
_refine_ls_weighting_details 'calc w=1/[\s^2^(Fo^2^)+(0.1574P)^2^+0.0000P] where P=(Fo^2^+2Fc^2^)/3'
_refine_ls_weighting_scheme calc
_refine_ls_wR_factor_gt 0.2276
_refine_ls_wR_factor_ref 0.2494
_reflns_number_gt 1162
_reflns_number_total 1928
_reflns_threshold_expression >2sigma(I)
_cod_data_source_file b002692l.txt
_cod_data_source_block bimb.2HClO4
_cod_depositor_comments
;
The following automatic conversions were performed:
'_symmetry_cell_setting' value 'Monoclinic' changed to 'monoclinic'
according to '/home/saulius/struct/CIF-dictionaries/cif_core.dic'
dictionary named 'cif_core.dic' version 2.4.1 from 2010-06-29.

Automatic conversion script
Id: cif_fix_enum 1527 2010-12-29 10:47:43Z saulius 
;
_cod_original_sg_symbol_H-M P2(1)/c
_cod_database_code 7009679

loop_
_symmetry_equiv_pos_as_xyz
'x, y, z'
'-x, y+1/2, -z+1/2'
'-x, -y, -z'
'x, -y-1/2, z-1/2'

loop_
_atom_site_label
_atom_site_type_symbol
_atom_site_fract_x
_atom_site_fract_y
_atom_site_fract_z
_atom_site_U_iso_or_equiv
_atom_site_adp_type
_atom_site_occupancy
_atom_site_symmetry_multiplicity
_atom_site_calc_flag
_atom_site_refinement_flags
_atom_site_disorder_assembly
_atom_site_disorder_group
Cl Cl 0.4160(3) 0.62473(10) 0.62495(10) 0.0664(6) Uani 1 1 d . . .
N1 N -0.1209(8) 0.8014(2) 0.8571(3) 0.0400(9) Uani 1 1 d . . .
N2 N 0.0321(12) 0.9323(3) 0.8505(3) 0.0616(14) Uani 1 1 d . . .
C1 C -0.1137(12) 0.8791(3) 0.8949(4) 0.0528(13) Uani 1 1 d . . .
H1 H -0.1982 0.8943 0.9453 0.063 Uiso 1 1 calc R . .
C2 C 0.1235(13) 0.8885(4) 0.7827(4) 0.0615(15) Uani 1 1 d . . .
H2 H 0.2318 0.9109 0.7410 0.074 Uiso 1 1 calc R . .
C3 C 0.0295(12) 0.8063(4) 0.7860(4) 0.0587(15) Uani 1 1 d . . .
H3 H 0.0606 0.7605 0.7471 0.070 Uiso 1 1 calc R . .
C4 C -0.2472(10) 0.7211(3) 0.8895(4) 0.0535(13) Uani 1 1 d . . .
H4A H -0.3723 0.6956 0.8407 0.064 Uiso 1 1 calc R . .
H4B H -0.3522 0.7360 0.9383 0.064 Uiso 1 1 calc R . .
C5 C -0.0258(10) 0.6544(3) 0.9225(3) 0.0425(11) Uani 1 1 d . . .
C6 C 0.0442(12) 0.5882(4) 0.8673(4) 0.0651(16) Uani 1 1 d . . .
H6 H -0.0453 0.5837 0.8087 0.078 Uiso 1 1 calc R . .
C7 C 0.2484(12) 0.5276(4) 0.8982(4) 0.0609(15) Uani 1 1 d . . .
H7 H 0.2895 0.4824 0.8599 0.073 Uiso 1 1 calc R . .
C8 C 0.3907(9) 0.5326(3) 0.9836(3) 0.0385(11) Uani 1 1 d . . .
C9 C 0.3247(12) 0.6017(3) 1.0374(3) 0.0562(14) Uani 1 1 d . . .
H9 H 0.4222 0.6087 1.0946 0.067 Uiso 1 1 calc R . .
C10 C 0.1160(11) 0.6611(3) 1.0079(3) 0.0553(14) Uani 1 1 d . . .
H10 H 0.0720 0.7058 1.0464 0.066 Uiso 1 1 calc R . .
O1 O 0.1189(8) 0.6199(3) 0.6212(4) 0.0932(16) Uani 1 1 d . . .
O2 O 0.4922(11) 0.7063(3) 0.6618(4) 0.1065(18) Uani 1 1 d . . .
O3 O 0.5232(10) 0.5573(3) 0.6821(4) 0.1022(17) Uani 1 1 d . . .
O4 O 0.4681(14) 0.6172(6) 0.5387(4) 0.151(3) Uani 1 1 d . . .
H0N H 0.045(11) 0.979(4) 0.856(4) 0.048(17) Uiso 1 1 d . . .

loop_
_atom_site_aniso_label
_atom_site_aniso_U_11
_atom_site_aniso_U_22
_atom_site_aniso_U_33
_atom_site_aniso_U_23
_atom_site_aniso_U_13
_atom_site_aniso_U_12
Cl 0.0795(11) 0.0619(10) 0.0583(9) -0.0016(7) 0.0110(7) 0.0057(7)
N1 0.043(2) 0.034(2) 0.043(2) 0.0070(17) 0.0070(17) 0.0046(17)
N2 0.091(4) 0.034(3) 0.061(3) 0.002(2) 0.012(3) -0.006(3)
C1 0.068(4) 0.043(3) 0.049(3) 0.001(2) 0.015(2) 0.001(3)
C2 0.074(4) 0.054(3) 0.062(3) 0.018(3) 0.030(3) 0.004(3)
C3 0.076(4) 0.049(3) 0.056(3) -0.003(2) 0.026(3) 0.002(3)
C4 0.045(3) 0.049(3) 0.068(3) 0.011(2) 0.009(2) -0.002(2)
C5 0.042(3) 0.033(2) 0.053(3) 0.009(2) 0.009(2) -0.009(2)
C6 0.080(4) 0.049(3) 0.058(3) -0.010(3) -0.021(3) 0.009(3)
C7 0.072(4) 0.044(3) 0.061(3) -0.018(2) -0.014(3) 0.010(3)
C8 0.044(3) 0.032(2) 0.041(2) 0.0050(18) 0.011(2) -0.0075(19)
C9 0.073(4) 0.057(3) 0.038(3) 0.003(2) 0.005(2) 0.013(3)
C10 0.071(4) 0.048(3) 0.049(3) -0.003(2) 0.015(3) 0.013(3)
O1 0.041(2) 0.102(4) 0.139(4) 0.035(3) 0.018(2) 0.008(2)
O2 0.113(4) 0.064(3) 0.135(5) -0.019(3) -0.012(4) -0.001(3)
O3 0.086(3) 0.078(3) 0.137(5) 0.034(3) -0.008(3) 0.020(3)
O4 0.122(5) 0.274(9) 0.060(3) -0.041(4) 0.027(3) 0.005(5)

loop_
_atom_type_symbol
_atom_type_description
_atom_type_scat_dispersion_real
_atom_type_scat_dispersion_imag
_atom_type_scat_source
C C 0.0033 0.0016 'International Tables Vol C Tables 4.2.6.8 and 6.1.1.4'
H H 0.0000 0.0000 'International Tables Vol C Tables 4.2.6.8 and 6.1.1.4'
N N 0.0061 0.0033 'International Tables Vol C Tables 4.2.6.8 and 6.1.1.4'
O O 0.0106 0.0060 'International Tables Vol C Tables 4.2.6.8 and 6.1.1.4'
Cl Cl 0.1484 0.1585 'International Tables Vol C Tables 4.2.6.8 and 6.1.1.4'

loop_
_geom_angle_atom_site_label_1
_geom_angle_atom_site_label_2
_geom_angle_atom_site_label_3
_geom_angle
_geom_angle_site_symmetry_1
_geom_angle_site_symmetry_3
_geom_angle_publ_flag
O4 Cl O2 112.4(5) . . ?
O4 Cl O3 114.9(5) . . ?
O2 Cl O3 110.5(4) . . ?
O4 Cl O1 105.5(4) . . ?
O2 Cl O1 106.2(3) . . ?
O3 Cl O1 106.7(3) . . ?
C1 N1 C3 107.3(4) . . ?
C1 N1 C4 126.5(4) . . ?
C3 N1 C4 126.0(4) . . ?
C1 N2 C2 109.4(5) . . ?
N1 C1 N2 108.9(5) . . ?
C3 C2 N2 106.7(5) . . ?
C2 C3 N1 107.6(5) . . ?
N1 C4 C5 110.2(4) . . ?
C6 C5 C10 118.4(5) . . ?
C6 C5 C4 121.0(5) . . ?
C10 C5 C4 120.5(5) . . ?
C5 C6 C7 120.6(5) . . ?
C8 C7 C6 121.9(5) . . ?
C7 C8 C9 116.8(4) . . ?
C7 C8 C8 121.8(5) . 3_667 ?
C9 C8 C8 121.4(5) . 3_667 ?
C8 C9 C10 121.6(5) . . ?
C5 C10 C9 120.6(5) . . ?

loop_
_geom_bond_atom_site_label_1
_geom_bond_atom_site_label_2
_geom_bond_distance
_geom_bond_site_symmetry_2
_geom_bond_publ_flag
Cl O4 1.347(5) . ?
Cl O2 1.385(5) . ?
Cl O3 1.390(5) . ?
Cl O1 1.450(5) . ?
N1 C1 1.304(6) . ?
N1 C3 1.366(6) . ?
N1 C4 1.474(6) . ?
N2 C1 1.311(7) . ?
N2 C2 1.333(7) . ?
C2 C3 1.331(8) . ?
C4 C5 1.518(7) . ?
C5 C6 1.368(7) . ?
C5 C10 1.375(7) . ?
C6 C7 1.393(7) . ?
C7 C8 1.374(7) . ?
C8 C9 1.383(7) . ?
C8 C8 1.494(9) 3_667 ?
C9 C10 1.390(7) . ?

loop_
_geom_torsion_atom_site_label_1
_geom_torsion_atom_site_label_2
_geom_torsion_atom_site_label_3
_geom_torsion_atom_site_label_4
_geom_torsion
_geom_torsion_site_symmetry_1
_geom_torsion_site_symmetry_2
_geom_torsion_site_symmetry_3
_geom_torsion_site_symmetry_4
_geom_torsion_publ_flag
C3 N1 C1 N2 0.5(6) . . . . ?
C4 N1 C1 N2 175.6(5) . . . . ?
C2 N2 C1 N1 -0.4(7) . . . . ?
C1 N2 C2 C3 0.2(7) . . . . ?
N2 C2 C3 N1 0.1(7) . . . . ?
C1 N1 C3 C2 -0.4(7) . . . . ?
C4 N1 C3 C2 -175.6(5) . . . . ?
C1 N1 C4 C5 -111.5(6) . . . . ?
C3 N1 C4 C5 62.8(7) . . . . ?
N1 C4 C5 C6 -96.0(6) . . . . ?
N1 C4 C5 C10 81.6(6) . . . . ?
C10 C5 C6 C7 2.0(9) . . . . ?
C4 C5 C6 C7 179.7(5) . . . . ?
C5 C6 C7 C8 -1.4(9) . . . . ?
C6 C7 C8 C9 -0.9(8) . . . . ?
C6 C7 C8 C8 179.9(6) . . . 3_667 ?
C7 C8 C9 C10 2.7(8) . . . . ?
C8 C8 C9 C10 -178.2(5) 3_667 . . . ?
C6 C5 C10 C9 -0.3(8) . . . . ?
C4 C5 C10 C9 -178.0(5) . . . . ?
C8 C9 C10 C5 -2.2(8) . . . . ?
